data_1549049
loop_
_publ_author_name
'Nievergelt, Philipp P.'
'Babor, Martin'
'\<Cejka, Jan'
'Spingler, Bernhard'

_publ_section_title
;
 A high throughput screening method for the nano-crystallization of salts
 of organic cations.
;
_journal_issue 15
_journal_name_full 'Chemical science'
_journal_page_first 3716
_journal_page_last 3722
_journal_paper_doi 10.1039/c8sc00783g
_journal_volume 9
_journal_year 2018
_chemical_formula_moiety 'F12 K P2, C14 H18 F6 N3 S'
_chemical_formula_sum 'C14 H18 F18 K N3 P2 S'
_chemical_formula_weight 703.39
_space_group_IT_number 14
_space_group_name_Hall '-P 2ybc'
_space_group_name_H-M_alt 'P 1 21/c 1'
_symmetry_cell_setting monoclinic
_symmetry_space_group_name_Hall '-P 2ybc'
_symmetry_space_group_name_H-M 'P 1 21/c 1'
_atom_sites_solution_hydrogens difmap
_atom_sites_solution_primary other
_audit_update_record
;
2017-11-15 deposited with the CCDC.
2018-03-06 downloaded from the CCDC.
;
_cell_angle_alpha 90
_cell_angle_beta 93.1701(9)
_cell_angle_gamma 90
_cell_formula_units_Z 4
_cell_length_a 24.3732(2)
_cell_length_b 10.40840(10)
_cell_length_c 9.99320(10)
_cell_measurement_reflns_used 19332
_cell_measurement_temperature 160
_cell_measurement_theta_max 79
_cell_measurement_theta_min 5
_cell_volume 2531.26(4)
_computing_cell_refinement 'CrysAlisPro, (Agilent, 2011)'
_computing_data_collection 'SuperNova, (Oxford Diffraction, 2010)'
_computing_data_reduction 'CrysAlisPro, (Agilent, 2011)'
_computing_molecular_graphics 'CAMERON (Watkin et al., 1996)'
_computing_publication_material 'CRYSTALS (Betteridge et al., 2003)'
_computing_structure_refinement 'CRYSTALS (Betteridge et al., 2003)'
_computing_structure_solution 'Superflip (Palatinus & Chapuis, 2007)'
_diffrn_ambient_temperature 160
_diffrn_measured_fraction_theta_full 0.987
_diffrn_measured_fraction_theta_max 0.987
_diffrn_measurement_device Area
_diffrn_measurement_device_type 'Oxford Diffraction SuperNova'
_diffrn_measurement_method \w
_diffrn_radiation_monochromator graphite
_diffrn_radiation_type 'Cu K\a'
_diffrn_radiation_wavelength 1.54180
_diffrn_reflns_av_R_equivalents 0.045
_diffrn_reflns_limit_h_max 30
_diffrn_reflns_limit_h_min -30
_diffrn_reflns_limit_k_max 11
_diffrn_reflns_limit_k_min -12
_diffrn_reflns_limit_l_max 12
_diffrn_reflns_limit_l_min -12
_diffrn_reflns_number 49106
_diffrn_reflns_theta_full 74.33
_diffrn_reflns_theta_max 74.496
_diffrn_reflns_theta_min 3.632
_diffrn_standards_number 0
_exptl_absorpt_coefficient_mu 5.196
_exptl_absorpt_correction_T_max 0.92
_exptl_absorpt_correction_T_min 0.64
_exptl_absorpt_correction_type multi-scan
_exptl_absorpt_process_details 'CrysAlisPro, (Agilent, 2011)'
_exptl_crystal_colour colorless
_exptl_crystal_density_diffrn 1.846
_exptl_crystal_density_method 'not measured'
_exptl_crystal_description lath
_exptl_crystal_F_000 1400
_exptl_crystal_recrystallization_method 'Vapour diffusion'
_exptl_crystal_size_max 0.109
_exptl_crystal_size_mid 0.054
_exptl_crystal_size_min 0.017
_refine_diff_density_max 0.84
_refine_diff_density_min -0.48
_refine_ls_extinction_method None
_refine_ls_goodness_of_fit_ref 1.0134
_refine_ls_hydrogen_treatment constr
_refine_ls_matrix_type full
_refine_ls_number_parameters 408
_refine_ls_number_reflns 5098
_refine_ls_number_restraints 79
_refine_ls_R_factor_all 0.0496
_refine_ls_R_factor_gt 0.0441
_refine_ls_shift/su_max 0.0075753
_refine_ls_shift/su_mean 0.0003175
_refine_ls_structure_factor_coef Fsqd
_refine_ls_weighting_details
;
 Method= Modified Sheldrick 
 w=1/[\s^2^(F^2^) + ( 0.04P)^2^ + 5.35P] 
 ,where P=(max(Fo^2^,0) + 2Fc^2^)/3 
;
_refine_ls_weighting_scheme calc
_refine_ls_wR_factor_all 0.1087
_refine_ls_wR_factor_gt 0.1053
_refine_ls_wR_factor_ref 0.1087
_reflns_limit_h_max 30
_reflns_limit_h_min -30
_reflns_limit_k_max 12
_reflns_limit_k_min 0
_reflns_limit_l_max 12
_reflns_limit_l_min 0
_reflns_number_gt 4507
_reflns_number_total 5098
_reflns_threshold_expression I>2.0\s(I)
_oxford_diffrn_Wilson_B_factor 2.33
_oxford_diffrn_Wilson_scale 0.27
_oxford_refine_ls_r_factor_ref 0.0496
_oxford_refine_ls_scale 1.586(9)
_oxford_reflns_number_all 5098
_oxford_reflns_threshold_expression_ref I>-3.0\s(I)
_cod_data_source_file c8sc00783g2.cif
_cod_data_source_block I_CCDC3
_cod_depositor_comments
;
The following automatic conversions were performed:

'_atom_sites_solution_primary' value 'Other' changed to 'other'
according to
/home/data/users/saulius/crontab/automatic-downloads/rss-feeds/RSC/lib/dictionaries/cif_core.dic
dictionary named 'cif_core.dic' version 2.4.2 from 2011-04-26.

Automatic conversion script
Id: cif_fix_values 4973 2017-02-22 13:04:09Z antanas 

 Adding full bibliography for 1549042--1549063.cif.
;
_cod_original_sg_symbol_H-M 'P 21/c '
_cod_original_formula_sum 'C14 H18 F18 K1 N3 P2 S1'
_cod_database_code 1549049

loop_
_symmetry_equiv_pos_as_xyz
x,y,z
-x,-y,-z
x,-y+1/2,z+1/2
-x,y+1/2,-z+1/2

loop_
_atom_site_label
_atom_site_type_symbol
_atom_site_fract_x
_atom_site_fract_y
_atom_site_fract_z
_atom_site_U_iso_or_equiv
_atom_site_occupancy
_atom_site_adp_type
_atom_site_refinement_flags_posn
_atom_site_refinement_flags_adp
_atom_site_refinement_flags_occupancy
_atom_site_disorder_assembly
_atom_site_disorder_group
F118 F 0.5198(3) 0.6907(8) 0.1762(8) 0.0620 0.431(12) Uani . U P 2 1
F119 F 0.5217(6) 0.5018(11) 0.2533(15) 0.0551 0.431(12) Uani . U P 2 1
F120 F 0.4685(3) 0.6401(12) 0.3328(9) 0.0651 0.431(12) Uani . U P 2 1
C21 C 0.36450(16) 0.2614(4) 0.0128(4) 0.0487 1.0000 Uani D U . . .
F22 F 0.3153(2) 0.2479(4) 0.0695(7) 0.0801 0.758(9) Uani . U P 1 1
F23 F 0.3563(3) 0.2201(5) -0.1097(4) 0.0842 0.758(9) Uani . U P 1 1
F24 F 0.3962(2) 0.1808(3) 0.0808(7) 0.0909 0.758(9) Uani . U P 1 1
F123 F 0.3449(9) 0.2216(13) 0.1147(12) 0.0712 0.242(9) Uani D U P 1 2
F124 F 0.3275(6) 0.2410(13) -0.0824(17) 0.0617 0.242(9) Uani . U P 1 2
F125 F 0.4048(5) 0.1860(10) -0.020(2) 0.0680 0.242(9) Uani . U P 1 2
S1 S 0.32526(3) 0.87503(7) 0.01032(7) 0.0300 1.0000 Uani . . . . .
C2 C 0.33270(10) 0.8112(3) -0.1423(3) 0.0227 1.0000 Uani . . . . .
N3 N 0.31128(9) 0.8681(2) -0.2538(2) 0.0259 1.0000 Uani . . . . .
C4 C 0.27468(11) 0.9783(3) -0.2520(3) 0.0259 1.0000 Uani . . . . .
C5 C 0.21733(11) 0.9304(3) -0.2251(3) 0.0246 1.0000 Uani . . . . .
N6 N 0.17827(10) 1.0313(2) -0.1781(2) 0.0259 1.0000 Uani . . . . .
C7 C 0.12240(13) 0.9704(4) -0.1772(4) 0.0454 1.0000 Uani . . . . .
C8 C 0.19491(16) 1.0754(4) -0.0399(3) 0.0504 1.0000 Uani . . . . .
C9 C 0.17497(15) 1.1447(3) -0.2701(3) 0.0392 1.0000 Uani . . . . .
N10 N 0.35995(10) 0.7006(2) -0.1652(2) 0.0273 1.0000 Uani . . . . .
C11 C 0.38083(11) 0.6130(3) -0.0660(3) 0.0245 1.0000 Uani . . . . .
C12 C 0.36261(11) 0.4874(3) -0.0725(3) 0.0281 1.0000 Uani . . . . .
C13 C 0.38398(12) 0.3979(3) 0.0201(3) 0.0308 1.0000 Uani . . . . .
C14 C 0.42288(12) 0.4340(3) 0.1193(3) 0.0326 1.0000 Uani . . . . .
C15 C 0.44083(11) 0.5604(3) 0.1235(3) 0.0289 1.0000 Uani . . . . .
C16 C 0.42063(11) 0.6501(3) 0.0314(3) 0.0261 1.0000 Uani . . . . .
C17 C 0.48348(14) 0.5981(4) 0.2304(4) 0.0410 1.0000 Uani . . . . .
F18 F 0.4905(3) 0.7214(5) 0.2412(8) 0.0719 0.569(12) Uani . U P 2 2
F19 F 0.4636(2) 0.5686(8) 0.3570(5) 0.0551 0.569(12) Uani . U P 2 2
F20 F 0.5274(4) 0.5371(11) 0.2275(11) 0.0640 0.569(12) Uani . U P 2 2
P25 P 0.19171(3) 0.54112(8) -0.14886(8) 0.0315 1.0000 Uani . . . . .
F26 F 0.15749(13) 0.6548(3) -0.2212(3) 0.0779 1.0000 Uani . . . . .
F27 F 0.23709(10) 0.5532(4) -0.2507(2) 0.1023 1.0000 Uani . . . . .
F28 F 0.22427(12) 0.6393(3) -0.0521(2) 0.0728 1.0000 Uani . . . . .
F29 F 0.14394(9) 0.5331(3) -0.0435(2) 0.0559 1.0000 Uani . . . . .
F30 F 0.15695(8) 0.4432(2) -0.2426(2) 0.0473 1.0000 Uani . . . . .
F31 F 0.22244(10) 0.4279(3) -0.0698(3) 0.0646 1.0000 Uani . . . . .
P32 P -0.01798(3) 0.75379(7) -0.01599(7) 0.0243 1.0000 Uani . . . . .
F33 F -0.06002(8) 0.85365(19) -0.08584(18) 0.0417 1.0000 Uani . . . . .
F34 F 0.00774(10) 0.8647(2) 0.07622(19) 0.0500 1.0000 Uani . . . . .
F35 F 0.02506(8) 0.7819(2) -0.12652(19) 0.0466 1.0000 Uani . . . . .
F36 F -0.04365(8) 0.64094(19) -0.1087(2) 0.0412 1.0000 Uani . . . . .
F37 F -0.06161(9) 0.72344(19) 0.09332(19) 0.0441 1.0000 Uani . . . . .
F38 F 0.02328(8) 0.6507(2) 0.0536(2) 0.0464 1.0000 Uani . . . . .
K39 K 0.04881(2) 0.51706(6) -0.20506(6) 0.0273 1.0000 Uani . . . . .
H42 H 0.2747 1.0219 -0.3374 0.0314 1.0000 Uiso R . . . .
H41 H 0.2879 1.0371 -0.1835 0.0311 1.0000 Uiso R . . . .
H52 H 0.2007 0.8944 -0.3062 0.0290 1.0000 Uiso R . . . .
H51 H 0.2204 0.8654 -0.1582 0.0292 1.0000 Uiso R . . . .
H73 H 0.0967 1.0323 -0.1455 0.0669 1.0000 Uiso R . . . .
H71 H 0.1113 0.9439 -0.2668 0.0671 1.0000 Uiso R . . . .
H72 H 0.1254 0.8979 -0.1182 0.0667 1.0000 Uiso R . . . .
H91 H 0.1468 1.2004 -0.2449 0.0588 1.0000 Uiso R . . . .
H92 H 0.2099 1.1884 -0.2659 0.0584 1.0000 Uiso R . . . .
H93 H 0.1663 1.1145 -0.3596 0.0588 1.0000 Uiso R . . . .
H83 H 0.1680 1.1357 -0.0101 0.0754 1.0000 Uiso R . . . .
H81 H 0.2304 1.1158 -0.0393 0.0756 1.0000 Uiso R . . . .
H82 H 0.1974 1.0029 0.0193 0.0763 1.0000 Uiso R . . . .
H161 H 0.4337 0.7338 0.0337 0.0311 1.0000 Uiso R . . . .
H141 H 0.4368 0.3745 0.1802 0.0385 1.0000 Uiso R . . . .
H121 H 0.3362 0.4620 -0.1379 0.0333 1.0000 Uiso R . . . .
H101 H 0.3558 0.6707 -0.2448 0.0331 1.0000 Uiso R . . . .
H31 H 0.3124 0.8272 -0.3267 0.0324 1.0000 Uiso R . . . .

loop_
_atom_site_aniso_label
_atom_site_aniso_U_11
_atom_site_aniso_U_22
_atom_site_aniso_U_33
_atom_site_aniso_U_23
_atom_site_aniso_U_13
_atom_site_aniso_U_12
F118 0.054(4) 0.070(4) 0.059(4) 0.000(3) -0.023(3) -0.030(3)
F119 0.049(5) 0.038(4) 0.074(6) -0.001(3) -0.035(4) 0.007(3)
F120 0.044(3) 0.103(7) 0.047(4) -0.045(4) -0.004(3) 0.016(4)
C21 0.0515(18) 0.0325(17) 0.0602(19) -0.0033(15) -0.0156(16) -0.0050(14)
F22 0.061(3) 0.042(2) 0.139(4) 0.001(2) 0.022(3) -0.0181(18)
F23 0.148(5) 0.047(2) 0.058(2) -0.0191(17) 0.008(3) -0.042(3)
F24 0.094(3) 0.0264(18) 0.143(5) 0.015(2) -0.072(3) -0.0057(18)
F123 0.107(8) 0.049(6) 0.059(6) 0.006(5) 0.024(6) -0.031(6)
F124 0.068(6) 0.035(5) 0.078(6) -0.004(5) -0.037(5) -0.019(5)
F125 0.070(6) 0.022(5) 0.113(8) -0.007(6) 0.011(6) 0.006(4)
S1 0.0402(4) 0.0293(4) 0.0203(3) -0.0026(3) -0.0014(3) 0.0066(3)
C2 0.0210(12) 0.0248(15) 0.0225(12) 0.0005(10) 0.0023(10) -0.0030(10)
N3 0.0293(12) 0.0295(13) 0.0191(10) 0.0011(9) 0.0026(9) 0.0044(10)
C4 0.0285(14) 0.0249(15) 0.0243(13) 0.0033(11) 0.0012(11) 0.0011(11)
C5 0.0285(14) 0.0193(14) 0.0259(13) 0.0002(11) 0.0022(11) 0.0030(11)
N6 0.0291(12) 0.0249(13) 0.0235(11) -0.0019(9) 0.0003(9) 0.0030(10)
C7 0.0286(16) 0.040(2) 0.069(2) -0.0007(17) 0.0084(16) 0.0023(14)
C8 0.049(2) 0.076(3) 0.0252(16) -0.0174(17) -0.0030(14) 0.0196(19)
C9 0.053(2) 0.0243(17) 0.0409(18) 0.0056(13) 0.0046(15) 0.0109(14)
N10 0.0320(12) 0.0286(13) 0.0210(11) -0.0031(9) -0.0017(9) 0.0058(10)
C11 0.0229(13) 0.0268(15) 0.0238(13) -0.0023(11) 0.0018(10) 0.0041(11)
C12 0.0245(13) 0.0292(16) 0.0301(14) -0.0060(12) -0.0041(11) 0.0003(11)
C13 0.0315(15) 0.0233(16) 0.0371(16) -0.0037(12) -0.0029(12) 0.0003(12)
C14 0.0334(15) 0.0281(16) 0.0354(16) 0.0008(12) -0.0069(12) 0.0043(12)
C15 0.0251(13) 0.0302(17) 0.0307(15) -0.0051(12) -0.0041(11) 0.0015(11)
C16 0.0246(13) 0.0257(15) 0.0281(14) -0.0025(11) 0.0011(11) -0.0023(11)
C17 0.0385(18) 0.040(2) 0.0426(19) -0.0073(15) -0.0151(15) 0.0031(15)
F18 0.086(4) 0.037(3) 0.087(4) 0.002(2) -0.055(4) -0.020(2)
F19 0.060(3) 0.072(4) 0.033(2) -0.005(2) -0.0071(17) -0.014(3)
F20 0.025(2) 0.102(7) 0.063(4) -0.036(5) -0.010(2) 0.019(4)
P25 0.0330(4) 0.0342(4) 0.0269(4) 0.0031(3) -0.0026(3) -0.0104(3)
F26 0.110(2) 0.0444(15) 0.0747(17) 0.0209(13) -0.0355(16) -0.0092(14)
F27 0.0494(14) 0.222(4) 0.0358(12) 0.0044(18) 0.0078(10) -0.051(2)
F28 0.0956(19) 0.0731(18) 0.0472(13) 0.0026(12) -0.0198(13) -0.0469(15)
F29 0.0451(12) 0.0849(18) 0.0378(11) -0.0041(11) 0.0031(9) 0.0026(11)
F30 0.0478(11) 0.0471(13) 0.0469(11) -0.0172(9) 0.0003(9) -0.0079(9)
F31 0.0600(14) 0.0690(17) 0.0632(15) 0.0090(13) -0.0102(11) 0.0198(12)
P32 0.0326(4) 0.0202(4) 0.0203(3) -0.0008(3) 0.0025(3) -0.0012(3)
F33 0.0553(12) 0.0352(11) 0.0342(9) 0.0093(8) -0.0018(8) 0.0098(9)
F34 0.0778(15) 0.0351(12) 0.0355(10) -0.0123(8) -0.0111(10) -0.0101(10)
F35 0.0454(11) 0.0587(14) 0.0371(10) -0.0034(9) 0.0161(8) -0.0183(10)
F36 0.0401(10) 0.0340(11) 0.0492(11) -0.0154(9) 0.0011(8) -0.0083(8)
F37 0.0588(12) 0.0369(11) 0.0390(10) 0.0117(8) 0.0249(9) 0.0103(9)
F38 0.0454(11) 0.0429(12) 0.0499(12) 0.0043(9) -0.0058(9) 0.0144(9)
K39 0.0320(3) 0.0262(3) 0.0237(3) 0.0012(2) 0.0012(2) 0.0057(2)

loop_
_atom_type_symbol
_atom_type_scat_dispersion_real
_atom_type_scat_dispersion_imag
_atom_type_scat_Cromer_Mann_a1
_atom_type_scat_Cromer_Mann_b1
_atom_type_scat_Cromer_Mann_a2
_atom_type_scat_Cromer_Mann_b2
_atom_type_scat_Cromer_Mann_a3
_atom_type_scat_Cromer_Mann_b3
_atom_type_scat_Cromer_Mann_a4
_atom_type_scat_Cromer_Mann_b4
_atom_type_scat_Cromer_Mann_c
_atom_type_scat_source
N 0.0311 0.0180 12.2126 0.0057 3.1322 9.8933 2.0125 28.9975 1.1663 0.5826 -11.5290 'International Tables Vol C 4.2.6.8 and 6.1.1.4'
S 0.3331 0.5567 6.9053 1.4679 5.2034 22.2151 1.4379 0.2536 1.5863 56.1720 0.8669 'International Tables Vol C 4.2.6.8 and 6.1.1.4'
C 0.0181 0.0091 2.3100 20.8439 1.0200 10.2075 1.5886 0.5687 0.8650 51.6512 0.2156 'International Tables Vol C 4.2.6.8 and 6.1.1.4'
H 0.0000 0.0000 0.4930 10.5109 0.3229 26.1257 0.1402 3.1424 0.0408 57.7998 0.0030 'International Tables Vol C 4.2.6.8 and 6.1.1.4'
P 0.2955 0.4335 6.4345 1.9067 4.1791 27.1570 1.7800 0.5260 1.4908 68.1645 1.1149 'International Tables Vol C 4.2.6.8 and 6.1.1.4'
F 0.0727 0.0534 3.5392 10.2825 2.6412 4.2944 1.5170 0.2615 1.0243 26.1476 0.2776 'International Tables Vol C 4.2.6.8 and 6.1.1.4'
K 0.3868 1.0657 8.2186 12.7949 7.4398 0.7748 1.0519 213.1870 0.8659 41.6841 1.4228 'International Tables Vol C 4.2.6.8 and 6.1.1.4'

loop_
_geom_angle_atom_site_label_1
_geom_angle_atom_site_label_2
_geom_angle_atom_site_label_3
_geom_angle
_geom_angle_publ_flag
F22 C21 F23 105.3(4) yes
F22 C21 F24 103.1(5) yes
F23 C21 F24 109.4(5) yes
F22 C21 C13 111.2(3) yes
F23 C21 C13 113.0(4) yes
F24 C21 C13 114.1(3) yes
F123 C21 F124 105.6(10) yes
F123 C21 F125 109.7(10) yes
F124 C21 F125 102.8(10) yes
F123 C21 C13 114.8(7) yes
F124 C21 C13 113.5(7) yes
F125 C21 C13 109.8(6) yes
S1 C2 N3 121.4(2) yes
S1 C2 N10 124.5(2) yes
N3 C2 N10 114.0(2) yes
C2 N3 C4 123.3(2) yes
C2 N3 H31 117.6 no
C4 N3 H31 117.2 no
N3 C4 C5 108.3(2) yes
N3 C4 H42 109.2 no
C5 C4 H42 110.7 no
N3 C4 H41 109.3 no
C5 C4 H41 111.0 no
H42 C4 H41 108.3 no
C4 C5 N6 115.4(2) yes
C4 C5 H52 109.2 no
N6 C5 H52 106.8 no
C4 C5 H51 108.7 no
N6 C5 H51 107.5 no
H52 C5 H51 109.1 no
C5 N6 C7 107.2(2) yes
C5 N6 C8 111.0(2) yes
C7 N6 C8 108.9(3) yes
C5 N6 C9 111.8(2) yes
C7 N6 C9 108.6(3) yes
C8 N6 C9 109.2(3) yes
N6 C7 H73 109.0 no
N6 C7 H71 108.9 no
H73 C7 H71 110.1 no
N6 C7 H72 107.3 no
H73 C7 H72 110.7 no
H71 C7 H72 110.8 no
N6 C8 H83 109.3 no
N6 C8 H81 109.9 no
H83 C8 H81 109.9 no
N6 C8 H82 109.5 no
H83 C8 H82 109.9 no
H81 C8 H82 108.3 no
N6 C9 H91 109.6 no
N6 C9 H92 109.1 no
H91 C9 H92 110.7 no
N6 C9 H93 108.4 no
H91 C9 H93 108.9 no
H92 C9 H93 110.1 no
C2 N10 C11 126.0(2) yes
C2 N10 H101 115.6 no
C11 N10 H101 115.8 no
N10 C11 C12 118.2(2) yes
N10 C11 C16 121.3(3) yes
C12 C11 C16 120.4(3) yes
C11 C12 C13 119.6(3) yes
C11 C12 H121 120.6 no
C13 C12 H121 119.7 no
C21 C13 C12 119.7(3) yes
C21 C13 C14 119.6(3) yes
C12 C13 C14 120.7(3) yes
C13 C14 C15 118.8(3) yes
C13 C14 H141 120.2 no
C15 C14 H141 121.0 no
C14 C15 C16 121.4(3) yes
C14 C15 C17 118.3(3) yes
C16 C15 C17 120.3(3) yes
C11 C16 C15 119.2(3) yes
C11 C16 H161 120.3 no
C15 C16 H161 120.5 no
C15 C17 F118 108.9(3) yes
C15 C17 F119 111.3(7) yes
F118 C17 F119 97.2(7) yes
C15 C17 F120 118.4(4) yes
F118 C17 F120 107.6(6) yes
F119 C17 F120 111.2(8) yes
C15 C17 F18 113.6(3) yes
C15 C17 F19 108.8(3) yes
F18 C17 F19 101.0(5) yes
C15 C17 F20 114.3(6) yes
F18 C17 F20 113.4(6) yes
F19 C17 F20 104.4(6) yes
F26 P25 F27 90.9(2) yes
F26 P25 F28 91.73(15) yes
F27 P25 F28 89.81(16) yes
F26 P25 F29 87.48(15) yes
F27 P25 F29 178.2(2) yes
F28 P25 F29 89.43(14) yes
F26 P25 F30 87.71(13) yes
F27 P25 F30 92.39(14) yes
F28 P25 F30 177.74(14) yes
F29 P25 F30 88.36(12) yes
F26 P25 F31 176.02(16) yes
F27 P25 F31 93.05(18) yes
F28 P25 F31 88.19(15) yes
F29 P25 F31 88.54(14) yes
F30 P25 F31 92.22(14) yes
F33 P32 F34 90.22(12) yes
F33 P32 F35 90.49(11) yes
F34 P32 F35 90.85(12) yes
F33 P32 F36 90.22(11) yes
F34 P32 F36 179.56(12) yes
F35 P32 F36 89.13(11) yes
F33 P32 F37 89.56(11) yes
F34 P32 F37 90.19(12) yes
F35 P32 F37 178.96(12) yes
F36 P32 F37 89.82(11) yes
F33 P32 F38 178.67(12) yes
F34 P32 F38 90.94(12) yes
F35 P32 F38 90.14(12) yes
F36 P32 F38 88.62(11) yes
F37 P32 F38 89.78(11) yes

loop_
_geom_bond_atom_site_label_1
_geom_bond_atom_site_label_2
_geom_bond_distance
_geom_bond_publ_flag
F118 C17 1.435(8) yes
F119 C17 1.378(13) yes
F120 C17 1.189(7) yes
C21 F22 1.362(6) yes
C21 F23 1.302(6) yes
C21 F24 1.305(5) yes
C21 C13 1.498(5) yes
C21 F123 1.221(10) yes
C21 F124 1.292(12) yes
C21 F125 1.313(11) yes
C21 C13 1.498(5) yes
S1 C2 1.683(3) yes
C2 N3 1.342(3) yes
C2 N10 1.355(4) yes
N3 C4 1.454(4) yes
N3 H31 0.846 no
C4 C5 1.522(4) yes
C4 H42 0.967 no
C4 H41 0.960 no
C5 N6 1.509(3) yes
C5 H52 0.962 no
C5 H51 0.951 no
N6 C7 1.502(4) yes
N6 C8 1.490(4) yes
N6 C9 1.496(4) yes
C7 H73 0.963 no
C7 H71 0.962 no
C7 H72 0.957 no
C8 H83 0.967 no
C8 H81 0.961 no
C8 H82 0.959 no
C9 H91 0.943 no
C9 H92 0.965 no
C9 H93 0.961 no
N10 C11 1.420(4) yes
N10 H101 0.854 no
C11 C12 1.381(4) yes
C11 C16 1.390(4) yes
C12 C13 1.393(4) yes
C12 H121 0.930 no
C13 C14 1.385(4) yes
C14 C15 1.386(5) yes
C14 H141 0.919 no
C15 C16 1.383(4) yes
C15 C17 1.501(4) yes
C16 H161 0.928 no
C17 F18 1.299(6) yes
C17 F19 1.414(7) yes
C17 F20 1.246(10) yes
P25 F26 1.597(3) yes
P25 F27 1.549(2) yes
P25 F28 1.589(2) yes
P25 F29 1.615(2) yes
P25 F30 1.596(2) yes
P25 F31 1.584(2) yes
P32 F33 1.5932(19) yes
P32 F34 1.5845(19) yes
P32 F35 1.5920(19) yes
P32 F36 1.6015(18) yes
P32 F37 1.5976(19) yes
P32 F38 1.603(2) yes
